data_4021353
loop_
_publ_author_name
'Changsheng Wang'
'Andrei S. Batsanov'
'Martin R. Bryce'

_publ_contact_author 'Andrei S.Batsanov'
_publ_contact_author_email a.s.batsanov@durham.ac.uk
_publ_section_title
;
 Convergent Synthesis of 10 nm Aryleneethynylene Molecular Wires
 by an Iterative Regioselective Deprotection/Sonogashira
 Coupling Protocol
;
_journal_name_full 'Journal of Organic Chemistry'
_journal_page_first 108
_journal_page_last 116
_journal_paper_doi 10.1021/jo051711o
_journal_volume 71
_journal_year 2006
_chemical_formula_moiety 'C91 H92 O7,2(C D Cl3)'
_chemical_formula_sum 'C93 H92 Cl6 D2 O7'
_chemical_formula_weight 1538.39
_chemical_melting_point 523
_chemical_name_systematic
; 
 ? 
;
_space_group_IT_number 2
_symmetry_cell_setting triclinic
_symmetry_space_group_name_Hall '-P 1'
_symmetry_space_group_name_H-M 'P -1'
_atom_sites_solution_hydrogens geom
_atom_sites_solution_primary direct
_atom_sites_solution_secondary difmap
_audit_creation_method SHELXL-97
_cell_angle_alpha 91.64(1)
_cell_angle_beta 100.62(1)
_cell_angle_gamma 111.35(1)
_cell_formula_units_Z 2
_cell_length_a 12.9853(9)
_cell_length_b 14.5042(13)
_cell_length_c 23.8770(18)
_cell_measurement_reflns_used 997
_cell_measurement_temperature 120(2)
_cell_measurement_theta_max 22.46
_cell_measurement_theta_min 12.07
_cell_volume 4094.1(6)
_computing_cell_refinement 'SMART version 5.625 (Bruker, 2001)'
_computing_data_collection 'SMART version 5.625 (Bruker, 2001)'
_computing_data_reduction 'SAINT version 6.02A (Bruker, 2001)'
_computing_molecular_graphics 'SHELXTL version 6.12 (Bruker, 2001)'
_computing_publication_material 'SHELXTL version 6.12 (Bruker, 2001)'
_computing_structure_refinement 'SHELXTL version 6.12 (Bruker, 2001)'
_computing_structure_solution 'SHELXTL version 6.12 (Bruker, 2001)'
_diffrn_ambient_temperature 120(2)
_diffrn_detector_area_resol_mean 8
_diffrn_measured_fraction_theta_full 0.999
_diffrn_measured_fraction_theta_max 0.999
_diffrn_measurement_device_type 'SMART 6000 CCD area detector'
_diffrn_measurement_method '\w scans'
_diffrn_radiation_monochromator graphite
_diffrn_radiation_source 'fine-focus sealed tube'
_diffrn_radiation_type MoK\a
_diffrn_radiation_wavelength 0.71073
_diffrn_reflns_av_R_equivalents 0.0581
_diffrn_reflns_av_sigmaI/netI 0.0697
_diffrn_reflns_limit_h_max 16
_diffrn_reflns_limit_h_min -16
_diffrn_reflns_limit_k_max 18
_diffrn_reflns_limit_k_min -18
_diffrn_reflns_limit_l_max 31
_diffrn_reflns_limit_l_min -31
_diffrn_reflns_number 46302
_diffrn_reflns_theta_full 27.50
_diffrn_reflns_theta_max 27.50
_diffrn_reflns_theta_min 1.52
_exptl_absorpt_coefficient_mu 0.265
_exptl_absorpt_correction_type none
_exptl_crystal_colour orange
_exptl_crystal_density_diffrn 1.248
_exptl_crystal_density_meas ?
_exptl_crystal_density_method .
_exptl_crystal_description plate
_exptl_crystal_F_000 1620
_exptl_crystal_size_max 0.34
_exptl_crystal_size_mid 0.29
_exptl_crystal_size_min 0.10
_refine_diff_density_max 0.622
_refine_diff_density_min -0.524
_refine_diff_density_rms 0.054
_refine_ls_extinction_method none
_refine_ls_goodness_of_fit_ref 0.960
_refine_ls_hydrogen_treatment mixed
_refine_ls_matrix_type full
_refine_ls_number_parameters 983
_refine_ls_number_reflns 18788
_refine_ls_number_restraints 0
_refine_ls_restrained_S_all 0.960
_refine_ls_R_factor_all 0.0885
_refine_ls_R_factor_gt 0.0486
_refine_ls_shift/su_max 0.002
_refine_ls_shift/su_mean 0.000
_refine_ls_structure_factor_coef Fsqd
_refine_ls_weighting_details 'calc w=1/[\s^2^(Fo^2^)+(0.0652P)^2^] where P=(Fo^2^+2Fc^2^)/3'
_refine_ls_weighting_scheme calc
_refine_ls_wR_factor_gt 0.1163
_refine_ls_wR_factor_ref 0.1331
_reflns_number_gt 11599
_reflns_number_total 18788
_reflns_threshold_expression I>2\s(I)
_cod_data_source_file jo051711osi20050812_053911.cif
_cod_depositor_comments
;
The following automatic conversions were performed:
'_symmetry_cell_setting' value 'Triclinic' changed to 'triclinic'
according to '/home/saulius/struct/CIF-dictionaries/cif_core.dic'
dictionary named 'cif_core.dic' version 2.4.1 from 2010-06-29.

Automatic conversion script
Id: cif_fix_enum 1527 2010-12-29 10:47:43Z saulius 
;
_cod_database_code 4021353

loop_
_symmetry_equiv_pos_as_xyz
'x, y, z'
'-x, -y, -z'

loop_
_atom_site_label
_atom_site_type_symbol
_atom_site_fract_x
_atom_site_fract_y
_atom_site_fract_z
_atom_site_U_iso_or_equiv
_atom_site_adp_type
_atom_site_occupancy
_atom_site_symmetry_multiplicity
_atom_site_calc_flag
_atom_site_refinement_flags
_atom_site_disorder_assembly
_atom_site_disorder_group
Cl1 Cl -0.75791(5) 0.99154(5) 1.30745(3) 0.04600(16) Uani 1 1 d . . .
Cl2 Cl -0.64207(5) 1.09182(5) 1.22147(3) 0.05074(17) Uani 1 1 d . . .
Cl3 Cl -0.51620(5) 1.04710(5) 1.32202(3) 0.05245(17) Uani 1 1 d . . .
Cl4 Cl 0.54078(6) 0.89399(6) 0.42960(3) 0.0667(2) Uani 1 1 d . A .
Cl5 Cl 0.65771(10) 0.91668(6) 0.54719(3) 0.0679(3) Uani 0.87 1 d P A 1
Cl6 Cl 0.72158(8) 0.82409(9) 0.45829(4) 0.0767(3) Uani 0.87 1 d P A 1
Cl5' Cl 0.5726(6) 0.8993(5) 0.5450(3) 0.0632(16) Uiso 0.13 1 d P A 2
Cl6' Cl 0.7478(10) 0.8720(9) 0.4888(6) 0.070(3) Uiso 0.08 1 d P A 2
Cl6" Cl 0.7684(11) 0.9113(10) 0.5242(6) 0.053(3) Uiso 0.05 1 d P A 2
O1 O 0.44180(12) 0.62629(10) 0.47526(6) 0.0339(3) Uani 1 1 d . . .
O2 O 0.79056(11) 0.54658(10) 0.29747(6) 0.0292(3) Uani 1 1 d . . .
O3 O 0.74308(11) 0.19319(10) 0.18132(6) 0.0309(3) Uani 1 1 d . . .
O4 O 1.59013(12) 0.32909(12) -0.23483(6) 0.0288(3) Uani 1 1 d . . .
H04 H 1.6103(19) 0.3866(18) -0.2261(10) 0.035(7) Uiso 1 1 d . . .
O5 O -0.14565(11) 0.36121(10) 0.63046(6) 0.0316(3) Uani 1 1 d . . .
O6 O -0.09737(11) 0.72439(10) 0.73273(6) 0.0298(3) Uani 1 1 d . . .
O7 O -0.71749(12) 0.78938(11) 1.21973(6) 0.0286(3) Uani 1 1 d . . .
H07 H -0.681(2) 0.7538(19) 1.2247(11) 0.047(8) Uiso 1 1 d . . .
C1 C 0.47491(16) 0.46301(15) 0.40167(8) 0.0252(4) Uani 1 1 d . . .
H1 H 0.53903(16) 0.52280(15) 0.40411(8) 0.030 Uiso 1 1 d R . .
C2 C 0.46487(17) 0.37672(15) 0.36961(8) 0.0270(4) Uani 1 1 d . . .
C3 C 0.36897(18) 0.29016(16) 0.36617(9) 0.0327(5) Uani 1 1 d . . .
H3 H 0.36157(18) 0.23224(16) 0.34358(9) 0.039 Uiso 1 1 d R . .
C4 C 0.28410(18) 0.28676(15) 0.39506(9) 0.0318(5) Uani 1 1 d . . .
H4 H 0.21968(18) 0.22718(15) 0.39256(9) 0.038 Uiso 1 1 d R . .
C5 C 0.12363(17) 0.32810(15) 0.47773(9) 0.0296(5) Uani 1 1 d . . .
H5 H 0.08790(17) 0.26086(15) 0.46129(9) 0.036 Uiso 1 1 d R . .
C6 C 0.07676(16) 0.36707(15) 0.51580(9) 0.0284(5) Uani 1 1 d . . .
H6 H 0.00794(16) 0.32528(15) 0.52513(9) 0.034 Uiso 1 1 d R . .
C7 C 0.12756(16) 0.46505(15) 0.54066(8) 0.0240(4) Uani 1 1 d . . .
C8 C 0.22985(16) 0.52788(15) 0.52728(8) 0.0244(4) Uani 1 1 d . . .
H8 H 0.26673(16) 0.59477(15) 0.54422(8) 0.029 Uiso 1 1 d R . .
C9 C 0.37990(16) 0.53954(15) 0.46654(8) 0.0243(4) Uani 1 1 d . . .
C10 C 0.38971(16) 0.45928(14) 0.42953(8) 0.0229(4) Uani 1 1 d . . .
C11 C 0.29516(16) 0.37152(14) 0.42736(8) 0.0247(4) Uani 1 1 d . . .
C12 C 0.22380(16) 0.39041(14) 0.46451(8) 0.0237(4) Uani 1 1 d . . .
C13 C 0.27473(15) 0.48916(14) 0.48881(8) 0.0222(4) Uani 1 1 d . . .
C14 C 0.55093(17) 0.37732(15) 0.33937(9) 0.0289(5) Uani 1 1 d . . .
C15 C 0.62039(17) 0.37618(15) 0.31284(8) 0.0280(4) Uani 1 1 d . . .
C16 C 0.69660(16) 0.37277(15) 0.27716(8) 0.0248(4) Uani 1 1 d . . .
C17 C 0.78206(16) 0.46094(15) 0.26853(8) 0.0253(4) Uani 1 1 d . . .
C18 C 0.84942(16) 0.45715(15) 0.23036(8) 0.0248(4) Uani 1 1 d . . .
H18 H 0.90685(16) 0.51671(15) 0.22421(8) 0.030 Uiso 1 1 d R . .
C19 C 0.83393(15) 0.36711(15) 0.20085(8) 0.0239(4) Uani 1 1 d . . .
C20 C 0.75122(16) 0.27841(15) 0.21103(8) 0.0247(4) Uani 1 1 d . . .
C21 C 0.68328(16) 0.28201(15) 0.24914(8) 0.0260(4) Uani 1 1 d . . .
H21 H 0.62745(16) 0.22222(15) 0.25625(8) 0.031 Uiso 1 1 d R . .
C22 C 0.89898(16) 0.36614(15) 0.15854(8) 0.0252(4) Uani 1 1 d . . .
C23 C 0.94908(16) 0.36732(15) 0.12107(8) 0.0263(4) Uani 1 1 d . . .
C24 C 1.00310(16) 0.36317(15) 0.07404(8) 0.0253(4) Uani 1 1 d . . .
C25 C 1.08170(18) 0.44708(16) 0.05849(9) 0.0348(5) Uani 1 1 d . . .
H25 H 1.10122(18) 0.50999(16) 0.07926(9) 0.042 Uiso 1 1 d R . .
C26 C 1.13208(18) 0.44029(15) 0.01310(9) 0.0329(5) Uani 1 1 d . . .
H26 H 1.18498(18) 0.49890(15) 0.00289(9) 0.039 Uiso 1 1 d R . .
C27 C 1.10684(15) 0.34915(14) -0.01791(8) 0.0221(4) Uani 1 1 d . . .
C28 C 1.02546(16) 0.26565(15) -0.00298(8) 0.0269(4) Uani 1 1 d . . .
H28 H 1.00439(16) 0.20299(15) -0.02435(8) 0.032 Uiso 1 1 d R . .
C29 C 0.97462(16) 0.27205(15) 0.04231(8) 0.0271(4) Uani 1 1 d . . .
H29 H 0.91991(16) 0.21386(15) 0.05182(8) 0.033 Uiso 1 1 d R . .
C30 C 1.16574(15) 0.34114(14) -0.06465(8) 0.0215(4) Uani 1 1 d . . .
C31 C 1.22026(16) 0.42368(15) -0.09193(8) 0.0255(4) Uani 1 1 d . . .
H31 H 1.21633(16) 0.48595(15) -0.08185(8) 0.031 Uiso 1 1 d R . .
C32 C 1.27985(16) 0.41675(15) -0.13339(8) 0.0258(4) Uani 1 1 d . . .
H32 H 1.31783(16) 0.47431(15) -0.15056(8) 0.031 Uiso 1 1 d R . .
C33 C 1.28442(15) 0.32585(15) -0.14985(8) 0.0232(4) Uani 1 1 d . . .
C34 C 1.22797(16) 0.24265(15) -0.12427(8) 0.0255(4) Uani 1 1 d . . .
H34 H 1.22863(16) 0.17977(15) -0.13597(8) 0.031 Uiso 1 1 d R . .
C35 C 1.17101(16) 0.25025(14) -0.08199(8) 0.0258(4) Uani 1 1 d . . .
H35 H 1.13470(16) 0.19276(14) -0.06434(8) 0.031 Uiso 1 1 d R . .
C36 C 1.34893(16) 0.31716(15) -0.19160(8) 0.0244(4) Uani 1 1 d . . .
C37 C 1.40367(16) 0.30621(15) -0.22435(8) 0.0257(4) Uani 1 1 d . . .
C38 C 1.47295(16) 0.29235(15) -0.26427(8) 0.0262(4) Uani 1 1 d . . .
C39 C 1.46111(19) 0.34933(19) -0.31612(9) 0.0393(6) Uani 1 1 d . . .
H391 H 1.48225(19) 0.41977(19) -0.30329(9) 0.059 Uiso 1 1 d R . .
H392 H 1.38260(19) 0.32205(19) -0.33753(9) 0.059 Uiso 1 1 d R . .
H393 H 1.51094(19) 0.34282(19) -0.34091(9) 0.059 Uiso 1 1 d R . .
C40 C 1.44161(19) 0.18235(17) -0.28062(10) 0.0397(6) Uani 1 1 d . . .
H401 H 1.49123(19) 0.17383(17) -0.30496(10) 0.060 Uiso 1 1 d R . .
H402 H 1.36286(19) 0.15294(17) -0.30159(10) 0.060 Uiso 1 1 d R . .
H403 H 1.45056(19) 0.14919(17) -0.24590(10) 0.060 Uiso 1 1 d R . .
C41 C 0.87914(16) 0.63642(15) 0.28957(9) 0.0279(4) Uani 1 1 d . . .
H411 H 0.86903(16) 0.64804(15) 0.24862(9) 0.036 Uiso 1 1 d R . .
H412 H 0.95353(16) 0.63078(15) 0.30166(9) 0.036 Uiso 1 1 d R . .
C42 C 0.87425(18) 0.72185(16) 0.32516(9) 0.0327(5) Uani 1 1 d . . .
H421 H 0.89936(18) 0.71675(16) 0.36629(9) 0.043 Uiso 1 1 d R . .
H422 H 0.79537(18) 0.71838(16) 0.31885(9) 0.043 Uiso 1 1 d R . .
C43 C 0.9493(2) 0.82017(17) 0.30908(11) 0.0467(6) Uani 1 1 d . . .
H431 H 0.9260(2) 0.82265(17) 0.26746(11) 0.061 Uiso 1 1 d R . .
H432 H 1.0282(2) 0.82335(17) 0.31658(11) 0.061 Uiso 1 1 d R . .
C44 C 0.9465(3) 0.91173(19) 0.34131(12) 0.0569(7) Uani 1 1 d . . .
H441 H 0.9807(3) 0.97056(19) 0.32126(12) 0.074 Uiso 1 1 d R . .
H442 H 0.8664(3) 0.90260(19) 0.33913(12) 0.074 Uiso 1 1 d R . .
C45 C 1.0045(2) 0.9332(2) 0.40206(12) 0.0551(7) Uani 1 1 d . . .
H451 H 1.0831(2) 0.9370(2) 0.40520(12) 0.072 Uiso 1 1 d R . .
H452 H 0.9657(2) 0.8782(2) 0.42358(12) 0.072 Uiso 1 1 d R . .
C46 C 1.0067(3) 1.0311(2) 0.42871(13) 0.0673(8) Uani 1 1 d . . .
H461 H 1.0428(3) 1.0854(2) 0.40670(13) 0.101 Uiso 1 1 d R . .
H462 H 1.0494(3) 1.0449(2) 0.46839(13) 0.101 Uiso 1 1 d R . .
H463 H 0.9291(3) 1.0259(2) 0.42810(13) 0.101 Uiso 1 1 d R . .
C47 C 0.66049(19) 0.10060(16) 0.19003(9) 0.0341(5) Uani 1 1 d . . .
H471 H 0.58340(19) 0.10034(16) 0.17732(9) 0.044 Uiso 1 1 d R . .
H472 H 0.67171(19) 0.08990(16) 0.23111(9) 0.044 Uiso 1 1 d R . .
C48 C 0.67562(19) 0.01948(16) 0.15486(9) 0.0349(5) Uani 1 1 d . . .
H481 H 0.75433(19) 0.02340(16) 0.16703(9) 0.045 Uiso 1 1 d R . .
H482 H 0.62485(19) -0.04605(16) 0.16316(9) 0.045 Uiso 1 1 d R . .
C49 C 0.65130(19) 0.02570(16) 0.09077(9) 0.0333(5) Uani 1 1 d . . .
H491 H 0.69886(19) 0.09256(16) 0.08253(9) 0.043 Uiso 1 1 d R . .
H492 H 0.57121(19) 0.01752(16) 0.07805(9) 0.043 Uiso 1 1 d R . .
C50 C 0.67355(18) -0.05252(16) 0.05660(9) 0.0323(5) Uani 1 1 d . . .
H501 H 0.63868(18) -0.11771(16) 0.07092(9) 0.042 Uiso 1 1 d R . .
H502 H 0.75614(18) -0.03597(16) 0.06382(9) 0.042 Uiso 1 1 d R . .
C51 C 0.62917(18) -0.06251(16) -0.00783(9) 0.0358(5) Uani 1 1 d . . .
H511 H 0.64143(18) -0.11897(16) -0.02578(9) 0.046 Uiso 1 1 d R . .
H512 H 0.54667(18) -0.07854(16) -0.01519(9) 0.046 Uiso 1 1 d R . .
C52 C 0.6838(2) 0.02948(18) -0.03597(11) 0.0476(6) Uani 1 1 d . . .
H521 H 0.6661(2) 0.08436(18) -0.02109(11) 0.071 Uiso 1 1 d R . .
H522 H 0.6550(2) 0.01621(18) -0.07750(11) 0.071 Uiso 1 1 d R . .
H523 H 0.7659(2) 0.04764(18) -0.02762(11) 0.071 Uiso 1 1 d R . .
C53 C 0.07382(16) 0.49985(15) 0.57943(8) 0.0263(4) Uani 1 1 d . . .
C54 C 0.02085(16) 0.52086(15) 0.61003(8) 0.0251(4) Uani 1 1 d . . .
C55 C -0.05013(15) 0.53409(15) 0.64653(8) 0.0233(4) Uani 1 1 d . . .
C56 C -0.13844(16) 0.44914(14) 0.65634(8) 0.0237(4) Uani 1 1 d . . .
C57 C -0.20822(16) 0.45782(15) 0.69180(8) 0.0254(4) Uani 1 1 d . . .
H57 H -0.26726(16) 0.40020(15) 0.69879(8) 0.030 Uiso 1 1 d R . .
C58 C -0.19195(16) 0.55141(15) 0.71744(8) 0.0239(4) Uani 1 1 d . . .
C59 C -0.10469(16) 0.63654(14) 0.70713(8) 0.0241(4) Uani 1 1 d . . .
C60 C -0.03395(16) 0.62739(15) 0.67201(8) 0.0248(4) Uani 1 1 d . . .
H60 H 0.02565(16) 0.68486(15) 0.66535(8) 0.030 Uiso 1 1 d R . .
C61 C -0.26029(16) 0.56214(15) 0.75628(8) 0.0253(4) Uani 1 1 d . . .
C62 C -0.31158(16) 0.57625(14) 0.79044(8) 0.0263(4) Uani 1 1 d . . .
C63 C -0.36882(16) 0.59707(14) 0.83238(8) 0.0243(4) Uani 1 1 d . . .
C64 C -0.36821(18) 0.55398(16) 0.88360(9) 0.0319(5) Uani 1 1 d . . .
H64 H -0.33210(18) 0.50781(16) 0.89050(9) 0.038 Uiso 1 1 d R . .
C65 C -0.41979(17) 0.57752(16) 0.92465(9) 0.0293(5) Uani 1 1 d . . .
H65 H -0.41803(17) 0.54747(16) 0.95946(9) 0.035 Uiso 1 1 d R . .
C66 C -0.47429(15) 0.64424(14) 0.91602(8) 0.0211(4) Uani 1 1 d . . .
C67 C -0.47536(17) 0.68634(15) 0.86414(8) 0.0271(4) Uani 1 1 d . . .
H67 H -0.51242(17) 0.73178(15) 0.85709(8) 0.032 Uiso 1 1 d R . .
C68 C -0.42420(17) 0.66363(15) 0.82283(8) 0.0281(4) Uani 1 1 d . . .
H68 H -0.42654(17) 0.69324(15) 0.78789(8) 0.034 Uiso 1 1 d R . .
C69 C -0.53218(15) 0.66675(13) 0.95969(8) 0.0208(4) Uani 1 1 d . . .
C70 C -0.49314(16) 0.66487(14) 1.01789(8) 0.0247(4) Uani 1 1 d . . .
H70 H -0.42723(16) 0.65045(14) 1.02991(8) 0.030 Uiso 1 1 d R . .
C71 C -0.54862(16) 0.68348(14) 1.05867(8) 0.0253(4) Uani 1 1 d . . .
H71 H -0.52034(16) 0.68169(14) 1.09808(8) 0.030 Uiso 1 1 d R . .
C72 C -0.64535(16) 0.70481(14) 1.04221(8) 0.0221(4) Uani 1 1 d . . .
C73 C -0.68439(16) 0.70815(14) 0.98415(8) 0.0239(4) Uani 1 1 d . . .
H73 H -0.74982(16) 0.72333(14) 0.97229(8) 0.029 Uiso 1 1 d R . .
C74 C -0.62861(16) 0.68960(14) 0.94362(8) 0.0227(4) Uani 1 1 d . . .
H74 H -0.65626(16) 0.69242(14) 0.90427(8) 0.027 Uiso 1 1 d R . .
C75 C -0.70460(16) 0.72114(14) 1.08468(8) 0.0238(4) Uani 1 1 d . . .
C76 C -0.75188(16) 0.73402(14) 1.12107(8) 0.0254(4) Uani 1 1 d . . .
C77 C -0.80427(16) 0.74972(15) 1.16874(8) 0.0245(4) Uani 1 1 d . . .
C78 C -0.89231(18) 0.65129(16) 1.17904(9) 0.0348(5) Uani 1 1 d . . .
H781 H -0.85666(18) 0.60264(16) 1.18671(9) 0.052 Uiso 1 1 d R . .
H782 H -0.95348(18) 0.62611(16) 1.14496(9) 0.052 Uiso 1 1 d R . .
H783 H -0.92321(18) 0.66208(16) 1.21201(9) 0.052 Uiso 1 1 d R . .
C79 C -0.85695(18) 0.82701(16) 1.15682(9) 0.0327(5) Uani 1 1 d . . .
H791 H -0.88542(18) 0.84020(16) 1.19021(9) 0.049 Uiso 1 1 d R . .
H792 H -0.91958(18) 0.80194(16) 1.12338(9) 0.049 Uiso 1 1 d R . .
H793 H -0.79981(18) 0.88872(16) 1.14919(9) 0.049 Uiso 1 1 d R . .
C80 C -0.24518(18) 0.27425(15) 0.62763(9) 0.0310(5) Uani 1 1 d . . .
H801 H -0.31387(18) 0.28958(15) 0.61586(9) 0.040 Uiso 1 1 d R . .
H802 H -0.24601(18) 0.24760(15) 0.66532(9) 0.040 Uiso 1 1 d R . .
C81 C -0.24018(19) 0.20004(15) 0.58320(9) 0.0320(5) Uani 1 1 d . . .
H811 H -0.16779(19) 0.19037(15) 0.59421(9) 0.042 Uiso 1 1 d R . .
H812 H -0.30234(19) 0.13514(15) 0.58263(9) 0.042 Uiso 1 1 d R . .
C82 C -0.24955(18) 0.23425(15) 0.52351(9) 0.0302(5) Uani 1 1 d . . .
H821 H -0.32526(18) 0.23725(15) 0.51134(9) 0.039 Uiso 1 1 d R . .
H822 H -0.19285(18) 0.30259(15) 0.52547(9) 0.039 Uiso 1 1 d R . .
C83 C -0.23265(19) 0.16867(16) 0.47814(9) 0.0343(5) Uani 1 1 d . . .
H831 H -0.28982(19) 0.10041(16) 0.47562(9) 0.045 Uiso 1 1 d R . .
H832 H -0.15709(19) 0.16528(16) 0.49014(9) 0.045 Uiso 1 1 d R . .
C84 C -0.2419(2) 0.20575(17) 0.41921(9) 0.0375(5) Uani 1 1 d . . .
H841 H -0.3188(2) 0.20572(17) 0.40638(9) 0.049 Uiso 1 1 d R . .
H842 H -0.1876(2) 0.27534(17) 0.42221(9) 0.049 Uiso 1 1 d R . .
C85 C -0.2188(2) 0.14347(19) 0.37411(9) 0.0434(6) Uani 1 1 d . . .
H851 H -0.1409(2) 0.14668(19) 0.38516(9) 0.065 Uiso 1 1 d R . .
H852 H -0.2292(2) 0.16956(19) 0.33698(9) 0.065 Uiso 1 1 d R . .
H853 H -0.2714(2) 0.07418(19) 0.37122(9) 0.065 Uiso 1 1 d R . .
C86 C 0.00127(17) 0.81050(15) 0.73301(9) 0.0294(5) Uani 1 1 d . . .
H861 H 0.00735(17) 0.82582(15) 0.69333(9) 0.038 Uiso 1 1 d R . .
H862 H 0.06980(17) 0.79927(15) 0.75158(9) 0.038 Uiso 1 1 d R . .
C87 C -0.01013(18) 0.89541(15) 0.76620(9) 0.0304(5) Uani 1 1 d . . .
H871 H -0.07756(18) 0.90674(15) 0.74605(9) 0.040 Uiso 1 1 d R . .
H872 H 0.05683(18) 0.95663(15) 0.76648(9) 0.040 Uiso 1 1 d R . .
C88 C -0.02090(18) 0.87774(16) 0.82791(9) 0.0315(5) Uani 1 1 d . . .
H881 H 0.04566(18) 0.86531(16) 0.84826(9) 0.041 Uiso 1 1 d R . .
H882 H -0.08918(18) 0.81791(16) 0.82803(9) 0.041 Uiso 1 1 d R . .
C89 C -0.0293(2) 0.96716(16) 0.85938(9) 0.0352(5) Uani 1 1 d . . .
H891 H 0.0409(2) 1.02574(16) 0.86061(9) 0.046 Uiso 1 1 d R . .
H892 H -0.0928(2) 0.98188(16) 0.83712(9) 0.046 Uiso 1 1 d R . .
C90 C -0.0473(2) 0.95308(17) 0.92037(9) 0.0388(5) Uani 1 1 d . . .
H901 H -0.0416(2) 1.01713(17) 0.93894(9) 0.050 Uiso 1 1 d R . .
H902 H 0.0139(2) 0.93503(17) 0.94225(9) 0.050 Uiso 1 1 d R . .
C91 C -0.1607(2) 0.87355(19) 0.92346(10) 0.0430(6) Uani 1 1 d . . .
H911 H -0.2218(2) 0.88903(19) 0.90033(10) 0.065 Uiso 1 1 d R . .
H912 H -0.1694(2) 0.87177(19) 0.96337(10) 0.065 Uiso 1 1 d R . .
H913 H -0.1640(2) 0.80859(19) 0.90869(10) 0.065 Uiso 1 1 d R . .
C92 C -0.64618(18) 1.00600(16) 1.27245(9) 0.0333(5) Uani 1 1 d . . .
D92 D -0.6588 0.9402 1.2523 0.040 Uiso 1 1 d R . .
C93 C 0.6100(2) 0.84209(19) 0.48259(11) 0.0521(7) Uani 1 1 d . . .
D93 D 0.5463 0.7764 0.4818 0.063 Uiso 1 1 d R A .

loop_
_atom_site_aniso_label
_atom_site_aniso_U_11
_atom_site_aniso_U_22
_atom_site_aniso_U_33
_atom_site_aniso_U_23
_atom_site_aniso_U_13
_atom_site_aniso_U_12
Cl1 0.0414(3) 0.0524(4) 0.0441(3) 0.0035(3) 0.0169(3) 0.0139(3)
Cl2 0.0486(4) 0.0477(4) 0.0489(4) 0.0194(3) 0.0084(3) 0.0098(3)
Cl3 0.0388(3) 0.0565(4) 0.0524(4) 0.0015(3) -0.0063(3) 0.0147(3)
Cl4 0.0555(4) 0.0725(5) 0.0500(4) -0.0036(4) -0.0030(3) 0.0059(4)
Cl5 0.1222(9) 0.0424(4) 0.0339(4) 0.0000(3) 0.0041(5) 0.0310(5)
Cl6 0.0545(5) 0.1065(8) 0.0645(6) -0.0128(6) 0.0065(4) 0.0292(5)
O1 0.0341(8) 0.0276(8) 0.0424(9) 0.0015(7) 0.0207(7) 0.0084(7)
O2 0.0277(7) 0.0341(8) 0.0293(7) -0.0016(6) 0.0148(6) 0.0120(6)
O3 0.0323(8) 0.0303(8) 0.0334(8) -0.0001(6) 0.0182(6) 0.0105(6)
O4 0.0250(8) 0.0311(9) 0.0342(8) 0.0036(7) 0.0118(6) 0.0125(7)
O5 0.0295(8) 0.0323(8) 0.0360(8) -0.0055(7) 0.0154(6) 0.0119(6)
O6 0.0288(7) 0.0284(8) 0.0352(8) -0.0036(6) 0.0173(6) 0.0095(6)
O7 0.0306(8) 0.0363(8) 0.0236(7) -0.0036(6) 0.0034(6) 0.0196(7)
C1 0.0271(10) 0.0292(11) 0.0250(10) 0.0095(9) 0.0139(8) 0.0126(9)
C2 0.0328(11) 0.0365(12) 0.0220(10) 0.0095(9) 0.0161(8) 0.0196(9)
C3 0.0386(12) 0.0316(11) 0.0342(12) -0.0002(9) 0.0199(10) 0.0151(10)
C4 0.0321(11) 0.0280(11) 0.0386(12) 0.0013(9) 0.0188(10) 0.0099(9)
C5 0.0272(11) 0.0288(11) 0.0349(11) 0.0003(9) 0.0153(9) 0.0088(9)
C6 0.0235(10) 0.0355(12) 0.0302(11) 0.0046(9) 0.0153(9) 0.0110(9)
C7 0.0255(10) 0.0343(11) 0.0196(9) 0.0043(8) 0.0101(8) 0.0171(9)
C8 0.0252(10) 0.0287(10) 0.0233(10) 0.0027(8) 0.0086(8) 0.0132(8)
C9 0.0255(10) 0.0297(11) 0.0222(10) 0.0051(8) 0.0105(8) 0.0129(9)
C10 0.0259(10) 0.0269(10) 0.0221(10) 0.0072(8) 0.0120(8) 0.0134(8)
C11 0.0266(10) 0.0289(11) 0.0244(10) 0.0038(8) 0.0136(8) 0.0132(9)
C12 0.0252(10) 0.0301(11) 0.0222(10) 0.0061(8) 0.0125(8) 0.0140(8)
C13 0.0224(9) 0.0283(10) 0.0205(9) 0.0059(8) 0.0094(8) 0.0121(8)
C14 0.0326(11) 0.0349(12) 0.0259(10) 0.0045(9) 0.0138(9) 0.0168(9)
C15 0.0305(11) 0.0343(11) 0.0234(10) 0.0044(9) 0.0120(9) 0.0138(9)
C16 0.0235(10) 0.0366(11) 0.0200(9) 0.0044(8) 0.0109(8) 0.0148(9)
C17 0.0269(10) 0.0325(11) 0.0215(10) 0.0006(8) 0.0076(8) 0.0157(9)
C18 0.0217(10) 0.0329(11) 0.0217(10) 0.0040(8) 0.0087(8) 0.0104(8)
C19 0.0206(9) 0.0360(11) 0.0196(9) 0.0030(8) 0.0085(8) 0.0138(9)
C20 0.0250(10) 0.0325(11) 0.0204(9) 0.0009(8) 0.0064(8) 0.0147(9)
C21 0.0262(10) 0.0318(11) 0.0257(10) 0.0074(9) 0.0130(8) 0.0133(9)
C22 0.0231(10) 0.0313(11) 0.0239(10) 0.0010(8) 0.0088(8) 0.0115(8)
C23 0.0227(10) 0.0330(11) 0.0255(10) 0.0004(9) 0.0100(8) 0.0109(9)
C24 0.0219(10) 0.0343(11) 0.0235(10) 0.0015(9) 0.0105(8) 0.0122(9)
C25 0.0355(12) 0.0324(12) 0.0344(12) -0.0091(10) 0.0185(10) 0.0058(10)
C26 0.0329(11) 0.0275(11) 0.0374(12) -0.0011(9) 0.0221(10) 0.0037(9)
C27 0.0205(9) 0.0285(10) 0.0197(9) 0.0008(8) 0.0075(8) 0.0104(8)
C28 0.0303(11) 0.0277(11) 0.0253(10) 0.0006(9) 0.0119(9) 0.0110(9)
C29 0.0269(10) 0.0292(11) 0.0287(11) 0.0049(9) 0.0141(9) 0.0104(9)
C30 0.0195(9) 0.0257(10) 0.0204(9) 0.0000(8) 0.0070(8) 0.0085(8)
C31 0.0269(10) 0.0265(10) 0.0261(10) 0.0018(8) 0.0107(8) 0.0111(8)
C32 0.0249(10) 0.0298(11) 0.0239(10) 0.0065(9) 0.0115(8) 0.0084(8)
C33 0.0202(9) 0.0361(11) 0.0158(9) 0.0026(8) 0.0059(7) 0.0126(8)
C34 0.0280(10) 0.0289(11) 0.0241(10) 0.0008(8) 0.0102(8) 0.0139(9)
C35 0.0267(10) 0.0258(10) 0.0271(10) 0.0046(8) 0.0132(8) 0.0086(8)
C36 0.0232(10) 0.0336(11) 0.0186(9) 0.0044(8) 0.0060(8) 0.0123(9)
C37 0.0250(10) 0.0347(11) 0.0205(10) 0.0056(8) 0.0087(8) 0.0129(9)
C38 0.0236(10) 0.0356(11) 0.0246(10) 0.0031(9) 0.0137(8) 0.0130(9)
C39 0.0344(12) 0.0672(16) 0.0257(11) 0.0125(11) 0.0164(10) 0.0247(12)
C40 0.0369(13) 0.0403(13) 0.0411(13) -0.0048(11) 0.0169(11) 0.0101(10)
C41 0.0250(10) 0.0347(11) 0.0258(10) 0.0011(9) 0.0074(8) 0.0123(9)
C42 0.0300(11) 0.0383(12) 0.0301(11) -0.0011(10) 0.0078(9) 0.0127(10)
C43 0.0576(16) 0.0384(14) 0.0406(14) 0.0041(11) 0.0167(12) 0.0110(12)
C44 0.0762(19) 0.0370(14) 0.0519(16) 0.0081(13) 0.0135(15) 0.0145(14)
C45 0.0556(16) 0.0529(16) 0.0567(17) -0.0029(14) 0.0073(14) 0.0233(14)
C46 0.085(2) 0.0493(17) 0.0639(19) -0.0103(15) 0.0084(17) 0.0264(16)
C47 0.0377(12) 0.0350(12) 0.0313(11) 0.0027(10) 0.0176(10) 0.0105(10)
C48 0.0416(13) 0.0308(12) 0.0358(12) 0.0060(10) 0.0151(10) 0.0142(10)
C49 0.0379(12) 0.0358(12) 0.0320(11) 0.0020(10) 0.0091(10) 0.0199(10)
C50 0.0319(11) 0.0295(11) 0.0359(12) 0.0007(9) 0.0095(9) 0.0112(9)
C51 0.0348(12) 0.0347(12) 0.0381(12) -0.0016(10) 0.0098(10) 0.0126(10)
C52 0.0622(17) 0.0398(14) 0.0428(14) 0.0022(12) 0.0192(13) 0.0177(12)
C53 0.0261(10) 0.0341(11) 0.0227(10) 0.0029(9) 0.0093(8) 0.0138(9)
C54 0.0249(10) 0.0309(11) 0.0223(10) 0.0013(8) 0.0083(8) 0.0122(9)
C55 0.0208(9) 0.0350(11) 0.0182(9) 0.0015(8) 0.0067(8) 0.0140(8)
C56 0.0257(10) 0.0295(10) 0.0206(9) -0.0010(8) 0.0071(8) 0.0150(8)
C57 0.0244(10) 0.0298(11) 0.0256(10) 0.0032(9) 0.0114(8) 0.0115(8)
C58 0.0231(10) 0.0317(11) 0.0205(9) 0.0008(8) 0.0096(8) 0.0123(8)
C59 0.0237(10) 0.0295(11) 0.0207(9) -0.0008(8) 0.0060(8) 0.0114(8)
C60 0.0230(10) 0.0322(11) 0.0224(10) 0.0035(8) 0.0107(8) 0.0111(8)
C61 0.0259(10) 0.0279(10) 0.0259(10) 0.0028(8) 0.0125(8) 0.0111(8)
C62 0.0260(10) 0.0265(10) 0.0283(11) 0.0013(9) 0.0114(9) 0.0094(8)
C63 0.0230(10) 0.0269(10) 0.0251(10) -0.0005(8) 0.0119(8) 0.0086(8)
C64 0.0375(12) 0.0405(12) 0.0305(11) 0.0064(10) 0.0150(9) 0.0255(10)
C65 0.0352(11) 0.0393(12) 0.0241(10) 0.0101(9) 0.0154(9) 0.0217(10)
C66 0.0183(9) 0.0249(10) 0.0212(9) 0.0011(8) 0.0079(7) 0.0076(8)
C67 0.0317(11) 0.0320(11) 0.0266(10) 0.0070(9) 0.0133(9) 0.0187(9)
C68 0.0371(12) 0.0318(11) 0.0222(10) 0.0070(9) 0.0146(9) 0.0164(9)
C69 0.0219(9) 0.0219(10) 0.0210(9) 0.0027(8) 0.0103(8) 0.0080(8)
C70 0.0224(10) 0.0318(11) 0.0238(10) 0.0024(9) 0.0061(8) 0.0143(9)
C71 0.0273(10) 0.0341(11) 0.0175(9) 0.0031(8) 0.0072(8) 0.0136(9)
C72 0.0243(10) 0.0218(10) 0.0221(9) 0.0001(8) 0.0117(8) 0.0077(8)
C73 0.0220(10) 0.0285(10) 0.0255(10) 0.0020(8) 0.0098(8) 0.0121(8)
C74 0.0259(10) 0.0268(10) 0.0185(9) 0.0023(8) 0.0077(8) 0.0119(8)
C75 0.0243(10) 0.0249(10) 0.0234(10) 0.0008(8) 0.0082(8) 0.0093(8)
C76 0.0245(10) 0.0276(10) 0.0260(10) 0.0016(8) 0.0085(8) 0.0106(8)
C77 0.0253(10) 0.0305(11) 0.0202(9) -0.0019(8) 0.0080(8) 0.0119(9)
C78 0.0339(12) 0.0394(13) 0.0311(11) -0.0004(10) 0.0179(10) 0.0087(10)
C79 0.0343(12) 0.0438(13) 0.0281(11) -0.0015(10) 0.0074(9) 0.0242(10)
C80 0.0358(12) 0.0286(11) 0.0317(11) 0.0016(9) 0.0150(9) 0.0121(9)
C81 0.0415(12) 0.0286(11) 0.0298(11) 0.0012(9) 0.0126(10) 0.0153(10)
C82 0.0313(11) 0.0307(11) 0.0300(11) 0.0017(9) 0.0099(9) 0.0119(9)
C83 0.0392(12) 0.0328(12) 0.0303(11) -0.0002(10) 0.0115(10) 0.0111(10)
C84 0.0404(13) 0.0420(13) 0.0303(12) 0.0000(10) 0.0067(10) 0.0165(11)
C85 0.0425(13) 0.0597(16) 0.0278(12) 0.0022(11) 0.0103(10) 0.0177(12)
C86 0.0295(11) 0.0302(11) 0.0298(11) 0.0013(9) 0.0134(9) 0.0096(9)
C87 0.0340(11) 0.0274(11) 0.0320(11) 0.0034(9) 0.0113(9) 0.0120(9)
C88 0.0348(12) 0.0324(11) 0.0308(11) 0.0023(9) 0.0097(9) 0.0156(10)
C89 0.0429(13) 0.0299(12) 0.0352(12) -0.0012(10) 0.0114(10) 0.0150(10)
C90 0.0473(14) 0.0420(13) 0.0310(12) -0.0055(10) 0.0084(10) 0.0217(11)
C91 0.0448(14) 0.0608(16) 0.0328(12) 0.0057(12) 0.0151(11) 0.0272(12)
C92 0.0331(11) 0.0321(12) 0.0332(12) 0.0031(10) 0.0067(9) 0.0106(9)
C93 0.0544(16) 0.0382(14) 0.0501(15) -0.0028(12) 0.0159(13) -0.0002(12)

loop_
_atom_type_symbol
_atom_type_description
_atom_type_scat_dispersion_real
_atom_type_scat_dispersion_imag
_atom_type_scat_source
C C 0.0033 0.0016 'International Tables Vol C Tables 4.2.6.8 and 6.1.1.4'
H H 0.0000 0.0000 'International Tables Vol C Tables 4.2.6.8 and 6.1.1.4'
D D 0.0000 0.0000 'International Tables Vol C Tables 4.2.6.8 and 6.1.1.4'
O O 0.0106 0.0060 'International Tables Vol C Tables 4.2.6.8 and 6.1.1.4'
Cl Cl 0.1484 0.1585 'International Tables Vol C Tables 4.2.6.8 and 6.1.1.4'

loop_
_exptl_crystal_face_index_h
_exptl_crystal_face_index_k
_exptl_crystal_face_index_l
_exptl_crystal_face_perp_dist
0.00 1.00 -1.00 0.0500
0.00 -1.00 1.00 0.0500
0.00 1.00 0.00 0.0550
0.00 -1.00 0.00 0.0550
5.00 -2.00 4.00 0.1300
-3.00 1.00 0.00 0.1200

loop_
_geom_angle_atom_site_label_1
_geom_angle_atom_site_label_2
_geom_angle_atom_site_label_3
_geom_angle
Cl6" Cl6' C93 95.1(12)
Cl6' Cl6" C93 56.6(10)
C17 O2 C41 116.78(14)
C20 O3 C47 118.57(15)
H04 O4 C38 108.7(17)
C56 O5 C80 119.33(15)
C59 O6 C86 118.09(14)
H07 O7 C77 109.0(18)
H1 C1 C10 120.80(12)
H1 C1 C2 120.66(11)
C10 C1 C2 118.54(18)
C3 C2 C1 119.44(17)
C3 C2 C14 120.02(18)
C1 C2 C14 120.52(18)
H3 C3 C4 119.22(12)
H3 C3 C2 119.19(11)
C4 C3 C2 121.58(19)
H4 C4 C11 120.61(12)
H4 C4 C3 120.60(12)
C11 C4 C3 118.78(19)
H5 C5 C12 121.01(11)
H5 C5 C6 120.97(12)
C12 C5 C6 118.02(19)
H6 C6 C7 118.93(11)
H6 C6 C5 118.93(12)
C7 C6 C5 122.14(18)
C6 C7 C8 119.55(17)
C6 C7 C53 118.85(17)
C8 C7 C53 121.61(18)
H8 C8 C13 121.03(11)
H8 C8 C7 121.04(11)
C13 C8 C7 117.94(18)
O1 C9 C10 127.41(17)
O1 C9 C13 127.75(17)
C10 C9 C13 104.82(16)
C1 C10 C11 121.86(17)
C1 C10 C9 129.30(18)
C11 C10 C9 108.82(16)
C4 C11 C10 119.74(17)
C4 C11 C12 131.69(18)
C10 C11 C12 108.55(16)
C5 C12 C13 120.21(17)
C5 C12 C11 131.11(18)
C13 C12 C11 108.67(16)
C8 C13 C12 122.13(17)
C8 C13 C9 128.84(18)
C12 C13 C9 109.02(16)
C15 C14 C2 178.1(2)
C14 C15 C16 175.5(2)
C21 C16 C17 119.88(17)
C21 C16 C15 119.88(18)
C17 C16 C15 120.19(18)
O2 C17 C18 123.91(18)
O2 C17 C16 116.70(16)
C18 C17 C16 119.35(18)
H18 C18 C17 119.53(12)
H18 C18 C19 119.55(11)
C17 C18 C19 120.92(18)
C18 C19 C20 119.74(17)
C18 C19 C22 119.82(18)
C20 C19 C22 120.38(17)
O3 C20 C21 124.45(18)
O3 C20 C19 116.09(16)
C21 C20 C19 119.45(18)
H21 C21 C20 119.74(12)
H21 C21 C16 119.68(11)
C20 C21 C16 120.58(18)
C23 C22 C19 176.1(2)
C22 C23 C24 176.2(2)
C25 C24 C29 118.45(17)
C25 C24 C23 122.37(18)
C29 C24 C23 119.17(18)
H25 C25 C26 119.60(12)
H25 C25 C24 119.59(11)
C26 C25 C24 120.81(19)
H26 C26 C25 119.36(12)
H26 C26 C27 119.34(11)
C25 C26 C27 121.30(19)
C28 C27 C26 117.45(17)
C28 C27 C30 121.31(17)
C26 C27 C30 121.23(17)
H28 C28 C29 119.27(12)
H28 C28 C27 119.30(11)
C29 C28 C27 121.43(18)
H29 C29 C28 119.73(12)
H29 C29 C24 119.77(11)
C28 C29 C24 120.49(18)
C31 C30 C35 117.32(16)
C31 C30 C27 121.88(17)
C35 C30 C27 120.78(17)
H31 C31 C32 119.20(12)
H31 C31 C30 119.24(11)
C32 C31 C30 121.56(18)
H32 C32 C31 119.93(12)
H32 C32 C33 119.86(11)
C31 C32 C33 120.20(18)
C34 C33 C32 118.85(17)
C34 C33 C36 119.79(18)
C32 C33 C36 121.34(18)
H34 C34 C35 119.58(12)
H34 C34 C33 119.60(11)
C35 C34 C33 120.82(18)
H35 C35 C34 119.43(12)
H35 C35 C30 119.36(11)
C34 C35 C30 121.21(18)
C37 C36 C33 176.4(2)
C36 C37 C38 179.1(2)
O4 C38 C37 109.04(16)
O4 C38 C40 105.38(17)
C37 C38 C40 109.97(17)
O4 C38 C39 109.16(16)
C37 C38 C39 110.42(17)
C40 C38 C39 112.70(18)
H392 C39 H391 109.5
H392 C39 H393 109.5
H391 C39 H393 109.5
H392 C39 C38 109.50(11)
H391 C39 C38 109.48(12)
H393 C39 C38 109.44(11)
H402 C40 H401 109.5
H402 C40 H403 109.4
H401 C40 H403 109.5
H402 C40 C38 109.53(12)
H401 C40 C38 109.38(11)
H403 C40 C38 109.50(12)
H412 C41 H411 108.4
H412 C41 O2 110.07(10)
H411 C41 O2 109.96(10)
H412 C41 C42 110.02(11)
H411 C41 C42 109.99(12)
O2 C41 C42 108.44(15)
H422 C42 H421 108.1
H422 C42 C41 109.59(11)
H421 C42 C41 109.57(12)
H422 C42 C43 109.62(13)
H421 C42 C43 109.58(13)
C41 C42 C43 110.35(17)
H432 C43 H431 107.6
H432 C43 C42 108.73(13)
H431 C43 C42 108.69(13)
H432 C43 C44 108.66(16)
H431 C43 C44 108.69(14)
C42 C43 C44 114.3(2)
H442 C44 H441 107.4
H442 C44 C45 108.20(17)
H441 C44 C45 108.46(16)
H442 C44 C43 108.27(16)
H441 C44 C43 108.38(14)
C45 C44 C43 115.8(2)
H451 C45 H452 108.0
H451 C45 C44 109.15(17)
H452 C45 C44 109.43(16)
H451 C45 C46 109.19(17)
H452 C45 C46 109.34(17)
C44 C45 C46 111.7(2)
H462 C46 H463 109.4
H462 C46 H461 109.5
H463 C46 H461 109.5
H462 C46 C45 109.55(16)
H463 C46 C45 109.36(17)
H461 C46 C45 109.50(17)
H471 C47 H472 108.5
H471 C47 O3 110.31(11)
H472 C47 O3 110.41(11)
H471 C47 C48 110.28(13)
H472 C47 C48 110.37(12)
O3 C47 C48 106.95(16)
H481 C48 H482 107.7
H481 C48 C49 108.75(12)
H482 C48 C49 108.85(12)
H481 C48 C47 108.75(13)
H482 C48 C47 108.75(11)
C49 C48 C47 113.90(18)
H492 C49 H491 107.8
H492 C49 C48 108.96(12)
H491 C49 C48 109.07(12)
H492 C49 C50 108.93(12)
H491 C49 C50 108.95(12)
C48 C49 C50 113.02(18)
H502 C50 H501 107.6
H502 C50 C49 108.53(12)
H501 C50 C49 108.54(12)
H502 C50 C51 108.46(11)
H501 C50 C51 108.67(11)
C49 C50 C51 114.85(18)
H512 C51 H511 107.7
H512 C51 C52 108.73(14)
H511 C51 C52 108.81(12)
H512 C51 C50 108.68(11)
H511 C51 C50 108.76(12)
C52 C51 C50 114.02(19)
H521 C52 H523 109.5
H521 C52 H522 109.5
H523 C52 H522 109.4
H521 C52 C51 109.51(12)
H523 C52 C51 109.42(14)
H522 C52 C51 109.49(13)
C54 C53 C7 174.0(2)
C53 C54 C55 173.4(2)
C60 C55 C56 119.84(16)
C60 C55 C54 122.24(18)
C56 C55 C54 117.92(17)
O5 C56 C57 124.54(18)
O5 C56 C55 115.30(16)
C57 C56 C55 120.12(17)
H57 C57 C56 120.01(12)
H57 C57 C58 119.91(11)
C56 C57 C58 120.08(18)
C57 C58 C59 119.91(17)
C57 C58 C61 121.24(18)
C59 C58 C61 118.80(17)
O6 C59 C60 124.52(18)
O6 C59 C58 115.63(16)
C60 C59 C58 119.85(18)
H60 C60 C59 119.91(12)
H60 C60 C55 119.88(11)
C59 C60 C55 120.20(18)
C62 C61 C58 175.9(2)
C61 C62 C63 177.5(2)
C64 C63 C68 118.57(17)
C64 C63 C62 121.16(18)
C68 C63 C62 120.25(18)
H64 C64 C65 119.64(12)
H64 C64 C63 119.65(11)
C65 C64 C63 120.70(19)
H65 C65 C64 119.33(12)
H65 C65 C66 119.25(11)
C64 C65 C66 121.42(19)
C65 C66 C67 117.39(17)
C65 C66 C69 120.94(17)
C67 C66 C69 121.64(17)
H67 C67 C68 119.12(12)
H67 C67 C66 119.05(11)
C68 C67 C66 121.83(18)
H68 C68 C67 119.95(12)
H68 C68 C63 119.96(11)
C67 C68 C63 120.08(18)
C70 C69 C74 117.74(16)
C70 C69 C66 121.26(17)
C74 C69 C66 120.99(17)
H70 C70 C71 119.28(11)
H70 C70 C69 119.32(11)
C71 C70 C69 121.40(17)
H71 C71 C70 119.77(11)
H71 C71 C72 119.80(11)
C70 C71 C72 120.43(18)
C71 C72 C73 118.69(16)
C71 C72 C75 120.15(17)
C73 C72 C75 121.15(17)
H73 C73 C74 119.70(11)
H73 C73 C72 119.66(11)
C74 C73 C72 120.64(18)
H74 C74 C73 119.49(11)
H74 C74 C69 119.42(10)
C73 C74 C69 121.09(18)
C76 C75 C72 178.2(2)
C75 C76 C77 176.4(2)
O7 C77 C76 108.88(15)
O7 C77 C79 106.25(16)
C76 C77 C79 110.94(17)
O7 C77 C78 109.49(16)
C76 C77 C78 110.38(16)
C79 C77 C78 110.80(17)
H781 C78 H782 109.5
H781 C78 H783 109.5
H782 C78 H783 109.5
H781 C78 C77 109.50(11)
H782 C78 C77 109.42(11)
H783 C78 C77 109.50(10)
H792 C79 H791 109.5
H792 C79 H793 109.5
H791 C79 H793 109.5
H792 C79 C77 109.48(11)
H791 C79 C77 109.45(11)
H793 C79 C77 109.48(11)
H801 C80 H802 108.8
H801 C80 O5 110.64(11)
H802 C80 O5 110.69(11)
H801 C80 C81 110.55(12)
H802 C80 C81 110.73(11)
O5 C80 C81 105.44(16)
H811 C81 H812 107.9
H811 C81 C80 109.03(12)
H812 C81 C80 109.24(11)
H811 C81 C82 109.05(12)
H812 C81 C82 109.23(12)
C80 C81 C82 112.30(17)
H821 C82 H822 107.5
H821 C82 C83 108.52(12)
H822 C82 C83 108.57(11)
H821 C82 C81 108.44(12)
H822 C82 C81 108.62(12)
C83 C82 C81 114.93(17)
H832 C83 H831 107.7
H832 C83 C82 108.86(12)
H831 C83 C82 108.93(11)
H832 C83 C84 108.87(12)
H831 C83 C84 108.98(12)
C82 C83 C84 113.31(18)
H841 C84 H842 107.7
H841 C84 C83 108.79(12)
H842 C84 C83 108.90(12)
H841 C84 C85 108.84(13)
H842 C84 C85 108.82(13)
C83 C84 C85 113.64(19)
H852 C85 H851 109.5
H852 C85 H853 109.5
H851 C85 H853 109.5
H852 C85 C84 109.45(13)
H851 C85 C84 109.48(13)
H853 C85 C84 109.47(13)
H862 C86 H861 108.5
H862 C86 O6 110.29(11)
H861 C86 O6 110.32(10)
H862 C86 C87 110.27(12)
H861 C86 C87 110.38(11)
O6 C86 C87 107.03(15)
H871 C87 H872 107.7
H871 C87 C86 108.72(12)
H872 C87 C86 108.74(11)
H871 C87 C88 108.82(12)
H872 C87 C88 108.79(12)
C86 C87 C88 113.94(17)
H881 C88 H882 108.0
H881 C88 C87 109.41(12)
H882 C88 C87 109.38(12)
H881 C88 C89 109.41(12)
H882 C88 C89 109.32(12)
C87 C88 C89 111.27(18)
H892 C89 H891 107.6
H892 C89 C90 108.66(13)
H891 C89 C90 108.64(12)
H892 C89 C88 108.64(12)
H891 C89 C88 108.56(12)
C90 C89 C88 114.56(19)
H902 C90 H901 107.7
H902 C90 C91 108.92(13)
H901 C90 C91 108.83(12)
H902 C90 C89 108.92(13)
H901 C90 C89 108.80(12)
C91 C90 C89 113.53(19)
H911 C91 H913 109.5
H911 C91 H912 109.5
H913 C91 H912 109.5
H911 C91 C90 109.53(13)
H913 C91 C90 109.43(12)
H912 C91 C90 109.45(12)
Cl1 C92 Cl3 110.69(12)
Cl1 C92 Cl2 110.16(12)
Cl3 C92 Cl2 109.62(12)
Cl6' C93 Cl5 80.9(5)
Cl6' C93 Cl6 31.0(5)
Cl5 C93 Cl6 111.37(16)
Cl6' C93 Cl4 117.9(4)
Cl5 C93 Cl4 111.22(15)
Cl6 C93 Cl4 108.92(14)
Cl6' C93 Cl5' 113.3(5)
Cl5 C93 Cl5' 32.48(19)
Cl6 C93 Cl5' 143.6(3)
Cl4 C93 Cl5' 94.9(2)
Cl6' C93 Cl6" 28.3(5)
Cl5 C93 Cl6" 52.5(4)
Cl6 C93 Cl6" 59.0(4)
Cl4 C93 Cl6" 123.6(4)
Cl5' C93 Cl6" 85.0(5)

loop_
_geom_bond_atom_site_label_1
_geom_bond_atom_site_label_2
_geom_bond_distance
Cl1 C92 1.756(2)
Cl2 C92 1.760(2)
Cl3 C92 1.760(2)
Cl4 C93 1.762(3)
Cl5 C93 1.731(3)
Cl6 C93 1.755(3)
Cl5' C93 1.905(7)
Cl6' Cl6" 0.942(15)
Cl6' C93 1.657(11)
Cl6" C93 1.978(14)
O1 C9 1.208(2)
O2 C17 1.362(2)
O2 C41 1.435(2)
O3 C20 1.367(2)
O3 C47 1.431(2)
O4 H04 0.79(2)
O4 C38 1.445(2)
O5 C56 1.365(2)
O5 C80 1.429(2)
O6 C59 1.361(2)
O6 C86 1.426(2)
O7 H07 0.82(3)
O7 C77 1.437(2)
C1 H1 0.9498
C1 C10 1.378(3)
C1 C2 1.400(3)
C2 C3 1.397(3)
C2 C14 1.436(3)
C3 H3 0.9498
C3 C4 1.391(3)
C4 H4 0.9499
C4 C11 1.380(3)
C5 H5 0.9497
C5 C12 1.386(3)
C5 C6 1.393(3)
C6 H6 0.9499
C6 C7 1.390(3)
C7 C8 1.410(3)
C7 C53 1.437(3)
C8 H8 0.9498
C8 C13 1.380(3)
C9 C10 1.498(3)
C9 C13 1.498(3)
C10 C11 1.402(3)
C11 C12 1.481(2)
C12 C13 1.395(3)
C14 C15 1.198(3)
C15 C16 1.432(3)
C16 C21 1.397(3)
C16 C17 1.406(3)
C17 C18 1.387(3)
C18 H18 0.9500
C18 C19 1.395(3)
C19 C20 1.406(3)
C19 C22 1.434(2)
C20 C21 1.391(3)
C21 H21 0.9500
C22 C23 1.196(3)
C23 C24 1.440(3)
C24 C25 1.386(3)
C24 C29 1.393(3)
C25 H25 0.9498
C25 C26 1.384(3)
C26 H26 0.9499
C26 C27 1.394(3)
C27 C28 1.394(3)
C27 C30 1.489(2)
C28 H28 0.9498
C28 C29 1.384(3)
C29 H29 0.9500
C30 C31 1.399(3)
C30 C35 1.400(3)
C31 H31 0.9497
C31 C32 1.386(3)
C32 H32 0.9501
C32 C33 1.390(3)
C33 C34 1.389(3)
C33 C36 1.445(2)
C34 H34 0.9497
C34 C35 1.381(3)
C35 H35 0.9499
C36 C37 1.192(3)
C37 C38 1.482(3)
C38 C40 1.515(3)
C38 C39 1.523(3)
C39 H392 0.9797
C39 H391 0.9797
C39 H393 0.9800
C40 H402 0.9797
C40 H401 0.9798
C40 H403 0.9798
C41 H412 0.9896
C41 H411 0.9899
C41 C42 1.509(3)
C42 H422 0.9897
C42 H421 0.9899
C42 C43 1.513(3)
C43 H432 0.9897
C43 H431 0.9898
C43 C44 1.531(3)
C44 H442 0.9898
C44 H441 0.9902
C44 C45 1.473(4)
C45 H451 0.9898
C45 H452 0.9900
C45 C46 1.529(4)
C46 H462 0.9798
C46 H463 0.9798
C46 H461 0.9800
C47 H471 0.9896
C47 H472 0.9899
C47 C48 1.517(3)
C48 H481 0.9897
C48 H482 0.9899
C48 C49 1.517(3)
C49 H492 0.9897
C49 H491 0.9900
C49 C50 1.519(3)
C50 H502 0.9897
C50 H501 0.9898
C50 C51 1.523(3)
C51 H512 0.9897
C51 H511 0.9898
C51 C52 1.508(3)
C52 H521 0.9797
C52 H523 0.9797
C52 H522 0.9799
C53 C54 1.194(3)
C54 C55 1.436(3)
C55 C60 1.394(3)
C55 C56 1.405(3)
C56 C57 1.383(3)
C57 H57 0.9501
C57 C58 1.399(3)
C58 C59 1.404(3)
C58 C61 1.438(3)
C59 C60 1.390(3)
C60 H60 0.9499
C61 C62 1.200(3)
C62 C63 1.438(3)
C63 C64 1.389(3)
C63 C68 1.400(3)
C64 H64 0.9497
C64 C65 1.384(3)
C65 H65 0.9499
C65 C66 1.391(3)
C66 C67 1.397(3)
C66 C69 1.486(2)
C67 H67 0.9496
C67 C68 1.380(3)
C68 H68 0.9497
C69 C70 1.393(3)
C69 C74 1.399(3)
C70 H70 0.9497
C70 C71 1.387(3)
C71 H71 0.9497
C71 C72 1.391(3)
C72 C73 1.394(3)
C72 C75 1.443(2)
C73 H73 0.9496
C73 C74 1.385(2)
C74 H74 0.9497
C75 C76 1.199(3)
C76 C77 1.481(3)
C77 C79 1.520(3)
C77 C78 1.530(3)
C78 H781 0.9797
C78 H782 0.9798
C78 H783 0.9800
C79 H792 0.9797
C79 H791 0.9799
C79 H793 0.9800
C80 H801 0.9897
C80 H802 0.9899
C80 C81 1.516(3)
C81 H811 0.9897
C81 H812 0.9898
C81 C82 1.521(3)
C82 H821 0.9897
C82 H822 0.9900
C82 C83 1.519(3)
C83 H832 0.9897
C83 H831 0.9899
C83 C84 1.520(3)
C84 H841 0.9898
C84 H842 0.9899
C84 C85 1.525(3)
C85 H852 0.9796
C85 H851 0.9796
C85 H853 0.9799
C86 H862 0.9896
C86 H861 0.9900
C86 C87 1.512(3)
C87 H871 0.9895
C87 H872 0.9899
C87 C88 1.526(3)
C88 H881 0.9896
C88 H882 0.9900
C88 C89 1.529(3)
C89 H892 0.9898
C89 H891 0.9899
C89 C90 1.524(3)
C90 H902 0.9897
C90 H901 0.9899
C90 C91 1.521(3)
C91 H911 0.9797
C91 H913 0.9798
C91 H912 0.9799

loop_
_geom_hbond_atom_site_label_D
_geom_hbond_atom_site_label_H
_geom_hbond_atom_site_label_A
_geom_hbond_distance_DH
_geom_hbond_distance_HA
_geom_hbond_distance_DA
_geom_hbond_angle_DHA
_geom_hbond_site_symmetry_A
O7 H07 O4 0.82(3) 1.96(3) 2.775(2) 178(2) 2_666
C92 D92 O7 1.00 2.11 3.089(3) 166.5 .
C93 D93 O1 1.01 2.09 3.074(3) 166.2 .

loop_
_geom_torsion_atom_site_label_1
_geom_torsion_atom_site_label_2
_geom_torsion_atom_site_label_3
_geom_torsion_atom_site_label_4
_geom_torsion
C26 C27 C30 C31 -20.6(3)
C65 C66 C69 C70 31.5(3)
C18 C17 O2 C41 -3.5(3)
C17 O2 C41 H411 59.89(15)
O2 C41 H411 H412 -120.35(10)
C41 H411 H412 C42 -39.96(9)
H411 H412 C42 H421 167.5
H412 C42 H421 H422 -139.36(8)
C42 H421 H422 C43 -40.66(9)
H421 H422 C43 H431 154.3
H422 C43 H431 H432 -141.76(9)
C43 H431 H432 C44 -42.29(11)
H431 H432 C44 H441 -78.4
H432 C44 H441 H442 142.81(11)
C44 H441 H442 C45 42.36(12)
H441 H442 C45 H451 -41.44(9)
H442 C45 H451 H452 -115.71(16)
C45 H451 H452 C46 -41.31(13)
C21 C20 O3 C47 -0.8(3)
C20 O3 C47 H471 63.51(16)
O3 C47 H471 H472 -121.08(10)
C47 H471 H472 C48 -39.49(9)
H471 H472 C48 H481 155.0
H472 C48 H481 H482 94.16(8)
C48 H481 H482 C49 41.98(9)
H481 H482 C49 H491 -38.86(7)
H482 C49 H491 H492 -116.06(12)
C49 H491 H492 C50 -41.76(9)
H491 H492 C50 H501 146.4
H492 C50 H501 H502 -143.54(8)
C50 H501 H502 C51 -42.39(9)
H501 H502 C51 H511 -87.0
H502 C51 H511 H512 141.74(9)
C51 H511 H512 C52 41.95(10)
C57 C56 O5 C80 15.5(3)
C56 O5 C80 H801 45.04(17)
O5 C80 H801 H802 -121.79(10)
C80 H801 H802 C81 -38.93(9)
H801 H802 C81 H811 153.6
H802 C81 H811 H812 94.79(8)
C81 H811 H812 C82 41.45(8)
H811 H812 C82 H821 -161.6
H812 C82 H821 H822 139.49(8)
C82 H821 H822 C83 42.40(9)
H821 H822 C83 H831 -33.73(6)
H822 C83 H831 H832 -118.44(13)
C83 H831 H832 C84 -41.80(9)
H831 H832 C84 H841 30.34(6)
H832 C84 H841 H842 119.80(12)
C84 H841 H842 C85 41.99(10)
C60 C59 O6 C86 -12.7(3)
C59 O6 C86 H861 62.51(16)
O6 C86 H861 H862 -120.95(10)
C86 H861 H862 C87 -39.44(9)
H861 H862 C87 H871 30.13(5)
H862 C87 H871 H872 -116.35(11)
C87 H871 H872 C88 -42.04(9)
H871 H872 C88 H881 156.1
H872 C88 H881 H882 -143.10(8)
C88 H881 H882 C89 -41.16(9)
H881 H882 C89 H891 30.23(6)
H882 C89 H891 H892 119.11(12)
C89 H891 H892 C90 42.28(9)
H891 H892 C90 H901 85.1
H892 C90 H901 H902 -142.50(9)
C90 H901 H902 C91 -41.90(9)
